data_2008795
loop_
_publ_author_name
'Bruhn, Clemens'
'Gravenhorst, Olaf'
'Wagner, Christoph'
'Steinborn, Dirk'

_publ_section_title
;
 (<small>L</small>-2-Ammonio-4-methylsulfinylbutanoic
 acid-\k<i>S</i>)trichloroplatinum(II)--18-crown-6--water (1/1/2)
;
_journal_issue 8
_journal_name_full 'Acta Crystallographica Section C'
_journal_page_first 1255
_journal_page_last 1257
_journal_paper_doi 10.1107/S0108270199005132
_journal_volume 55
_journal_year 1999
_chemical_formula_moiety '[Pt(C5 H12 NO3 S)Cl3 ], C12 H24 O6 , 2H2 O'
_chemical_formula_sum 'C17 H40 Cl3 N O11 Pt S'
_chemical_formula_weight 768.00
_chemical_name_systematic
;
 ?
;
_space_group_IT_number 4
_symmetry_cell_setting monoclinic
_symmetry_space_group_name_Hall 'P 2yb'
_symmetry_space_group_name_H-M 'P 1 21 1'
_audit_creation_method SHELXL
_cell_angle_alpha 90.00
_cell_angle_beta 93.90(4)
_cell_angle_gamma 90.00
_cell_formula_units_Z 2
_cell_length_a 9.019(3)
_cell_length_b 17.061(4)
_cell_length_c 9.458(4)
_cell_measurement_reflns_used 2000
_cell_measurement_temperature 223(2)
_cell_measurement_theta_max 25.00
_cell_measurement_theta_min 2.26
_cell_volume 1452.0(9)
_computing_cell_refinement 'Stoe-IPDS software'
_computing_data_collection 'Stoe-IPDS software (STOE & Cie, 1996a)'
_computing_data_reduction 'Stoe-IPDS software'
_computing_molecular_graphics
;
ORTEPIII (Burnett & Johnson, 1996)
;
_computing_publication_material SHELXL93
_computing_structure_refinement 'SHELXL93 (Sheldrick, 1993)'
_computing_structure_solution 'SHELXS86 (Sheldrick, 1990)'
_diffrn_ambient_temperature 223(2)
_diffrn_measurement_device area-detector
_diffrn_measurement_device_type 'STOE IPDS diffractometer'
_diffrn_measurement_method
;
 133 frames were taken oscillating the crystal 1.5\%.
;
_diffrn_radiation_monochromator graphite
_diffrn_radiation_source 'fine-focus sealed tube'
_diffrn_radiation_type MoK\a
_diffrn_radiation_wavelength 0.71073
_diffrn_reflns_av_R_equivalents 0.0503
_diffrn_reflns_av_sigmaI/netI 0.0445
_diffrn_reflns_limit_h_max 11
_diffrn_reflns_limit_h_min -11
_diffrn_reflns_limit_k_max 21
_diffrn_reflns_limit_k_min -21
_diffrn_reflns_limit_l_max 12
_diffrn_reflns_limit_l_min -12
_diffrn_reflns_number 10675
_diffrn_reflns_theta_max 25.00
_diffrn_reflns_theta_min 2.26
_diffrn_standards_decay_% none
_diffrn_standards_number 'mean intensity with 50 reflections per image'
_exptl_absorpt_coefficient_mu 5.229
_exptl_absorpt_correction_T_max 0.351
_exptl_absorpt_correction_T_min 0.223
_exptl_absorpt_correction_type numerical
_exptl_absorpt_process_details '(X-red 1.07; Stoe & Cie, 1996b)'
_exptl_crystal_colour yellow
_exptl_crystal_density_diffrn 1.757
_exptl_crystal_density_meas ?
_exptl_crystal_description blocks
_exptl_crystal_F_000 764
_exptl_crystal_size_max 0.30
_exptl_crystal_size_mid 0.20
_exptl_crystal_size_min 0.20
_refine_diff_density_max 1.374
_refine_diff_density_min -1.295
_refine_ls_abs_structure_details 'Flack (1983)'
_refine_ls_abs_structure_Flack -0.010(8)
_refine_ls_extinction_method none
_refine_ls_goodness_of_fit_all 1.054
_refine_ls_goodness_of_fit_ref 1.071
_refine_ls_hydrogen_treatment constr
_refine_ls_matrix_type full
_refine_ls_number_parameters 351
_refine_ls_number_reflns 4988
_refine_ls_number_restraints 1
_refine_ls_restrained_S_all 1.054
_refine_ls_restrained_S_obs 1.071
_refine_ls_R_factor_all 0.0369
_refine_ls_R_factor_gt 0.0342
_refine_ls_shift/esd_mean 0.000
_refine_ls_shift/su_max 0.012
_refine_ls_structure_factor_coef Fsqd
_refine_ls_weighting_details 'w = 1/[\s^2^(Fo^2^)+(0.0570P)^2^] where P=(Fo^2^+2Fc^2^)/3'
_refine_ls_weighting_scheme calc
_refine_ls_wR_factor_all 0.0854
_refine_ls_wR_factor_ref 0.0841
_reflns_number_gt 4710
_reflns_number_total 4988
_reflns_observed_criterion >2sigma(I)
_cod_data_source_file ka1320.cif
_cod_data_source_block I
_cod_depositor_comments
;
 Marking attached hydrogen atoms.

 Antanas Vaitkus,
 2017-08-07

The following automatic conversions were performed:

'_exptl_crystal_density_meas' value 'not measured' was changed to '?'
- the value is perceived as not measured.

Automatic conversion script
Id: cif_fix_values 3008 2015-01-20 13:52:24Z robertas 

The following automatic conversions were performed:

'_refine_ls_weighting_scheme' value 'calc w =
1/[\s^2^(Fo^2^)+(0.0570P)^2^] where P=(Fo^2^+2Fc^2^)/3' was changed
to 'calc'. New tag '_refine_ls_weighting_details' was created. The
value of the new tag was set to 'w = 1/[\s^2^(Fo^2^)+(0.0570P)^2^]
where P=(Fo^2^+2Fc^2^)/3'.

Automatic conversion script
Id: cif_fix_values 3143 2015-03-26 13:38:13Z robertas 
;
_cod_original_cell_volume 1452.0(8)
_cod_original_sg_symbol_H-M 'P 21'
_cod_database_code 2008795

loop_
_symmetry_equiv_pos_as_xyz
'x, y, z'
'-x, y+1/2, -z'

loop_
_atom_site_aniso_label
_atom_site_aniso_U_11
_atom_site_aniso_U_22
_atom_site_aniso_U_33
_atom_site_aniso_U_12
_atom_site_aniso_U_13
_atom_site_aniso_U_23
C1 0.039(4) 0.040(4) 0.039(4) 0.002(3) 0.008(3) 0.006(3)
C2 0.033(3) 0.042(4) 0.028(3) -0.002(3) 0.001(3) -0.003(3)
C3 0.047(4) 0.043(4) 0.019(3) -0.001(3) 0.001(3) -0.004(2)
C4 0.037(3) 0.045(4) 0.021(3) 0.004(3) 0.001(2) 0.000(3)
C5 0.056(4) 0.058(7) 0.024(3) 0.002(3) 0.003(3) 0.004(3)
O1 0.042(3) 0.091(5) 0.040(3) 0.018(3) -0.008(2) -0.010(3)
O2 0.063(4) 0.051(4) 0.045(3) 0.023(3) -0.008(3) -0.009(2)
O3 0.057(3) 0.059(4) 0.058(3) -0.019(3) -0.007(3) 0.007(3)
O5A 0.021(6) 0.088(14) 0.048(6) 0.009(9) 0.008(4) 0.017(11)
O5B 0.078(14) 0.086(17) 0.046(8) 0.026(10) 0.017(9) -0.002(9)
O6A 0.068(11) 0.041(8) 0.043(7) 0.000(8) 0.018(8) 0.021(6)
O6B 0.091(18) 0.096(16) 0.117(17) -0.047(15) 0.017(15) -0.016(13)
O7A 0.103(18) 0.014(10) 0.060(8) -0.025(9) 0.029(9) -0.012(8)
O7B 0.056(8) 0.08(2) 0.068(11) -0.017(15) 0.004(7) -0.041(18)
O8A 0.026(12) 0.082(13) 0.057(9) -0.011(7) -0.003(8) 0.005(7)
O8B 0.047(14) 0.11(2) 0.042(8) 0.020(10) 0.003(9) 0.010(10)
O9A 0.068(10) 0.033(6) 0.042(7) 0.000(7) -0.014(7) 0.014(5)
O9B 0.090(13) 0.065(10) 0.056(10) -0.003(10) 0.004(10) 0.021(7)
O10A 0.073(10) 0.039(9) 0.068(10) -0.014(7) -0.012(8) 0.006(7)
O10B 0.065(10) 0.098(15) 0.039(8) -0.050(10) -0.007(7) -0.012(9)
O11 0.069(4) 0.072(4) 0.074(4) 0.018(3) 0.024(3) -0.001(3)
O12 0.082(6) 0.100(7) 0.165(10) -0.024(5) -0.025(6) 0.065(7)
Cl1 0.0631(14) 0.0442(13) 0.091(2) -0.0049(12) 0.0173(12) -0.0062(11)
Cl2 0.078(2) 0.0475(15) 0.103(2) 0.019(2) 0.0151(14) 0.0030(12)
Cl3 0.0381(9) 0.110(3) 0.0603(11) 0.0009(10) 0.0060(8) 0.0054(12)
Pt 0.03374(13) 0.0512(2) 0.03290(12) 0.0057(2) 0.00007(8) 0.0004(2)
S 0.0355(7) 0.042(2) 0.0283(6) 0.0011(6) 0.0000(5) 0.0050(6)
N 0.041(3) 0.044(4) 0.027(3) 0.003(3) 0.004(2) 0.001(2)

loop_
_atom_site_label
_atom_site_fract_x
_atom_site_fract_y
_atom_site_fract_z
_atom_site_U_iso_or_equiv
_atom_site_thermal_displace_type
_atom_site_calc_flag
_atom_site_refinement_flags
_atom_site_occupancy
_atom_site_disorder_group
_atom_site_type_symbol
_atom_site_attached_hydrogens
C1 0.7823(8) -0.0047(4) 0.5792(8) 0.039(2) Uani d . 1 . C 0
C2 0.6423(7) 0.0444(4) 0.5873(7) 0.0345(14) Uani d . 1 . C 0
H2 0.5540(7) 0.0112(4) 0.5637(7) 0.041 Uiso calc R 1 . H 0
C3 0.6404(8) 0.1139(4) 0.4872(6) 0.0364(15) Uani d . 1 . C 0
H3A 0.7319(8) 0.1441(4) 0.5063(6) 0.044 Uiso calc R 1 . H 0
H3B 0.5566(8) 0.1479(4) 0.5067(6) 0.044 Uiso calc R 1 . H 0
C4 0.6270(8) 0.0910(4) 0.3300(6) 0.0343(14) Uani d . 1 . C 0
H4A 0.5866(8) 0.0379(4) 0.3193(6) 0.041 Uiso calc R 1 . H 0
H4B 0.7254(8) 0.0918(4) 0.2919(6) 0.041 Uiso calc R 1 . H 0
C5 0.5159(9) 0.1257(5) 0.0577(6) 0.046(2) Uani d . 1 . C 0
H5A 0.4684(9) 0.0748(5) 0.0471(6) 0.056 Uiso calc R 1 . H 0
H5B 0.6189(9) 0.1215(5) 0.0354(6) 0.056 Uiso calc R 1 . H 0
H5C 0.4649(9) 0.1629(5) -0.0063(6) 0.056 Uiso calc R 1 . H 0
C6A 0.221(2) 0.1077(19) 0.719(3) 0.066(6) Uiso d P 0.50 1 C 0
H6C 0.139(2) 0.1219(19) 0.650(3) 0.079 Uiso calc PR 0.50 1 H 0
H6D 0.190(2) 0.1192(19) 0.814(3) 0.079 Uiso calc PR 0.50 1 H 0
C6B 0.245(3) 0.1636(13) 0.694(2) 0.055(5) Uiso d P 0.50 2 C 0
H6E 0.180(3) 0.1889(13) 0.621(2) 0.066 Uiso calc PR 0.50 2 H 0
H6F 0.215(3) 0.1804(13) 0.787(2) 0.066 Uiso calc PR 0.50 2 H 0
C7A 0.253(2) 0.0190(11) 0.7066(19) 0.050(4) Uiso d P 0.50 1 C 0
H7C 0.163(2) -0.0112(11) 0.7217(19) 0.060 Uiso calc PR 0.50 1 H 0
H7D 0.284(2) 0.0069(11) 0.6117(19) 0.060 Uiso calc PR 0.50 1 H 0
C7B 0.231(2) 0.0732(15) 0.681(2) 0.065(5) Uiso d P 0.50 2 C 0
H7E 0.128(2) 0.0580(15) 0.690(2) 0.078 Uiso calc PR 0.50 2 H 0
H7F 0.258(2) 0.0573(15) 0.586(2) 0.078 Uiso calc PR 0.50 2 H 0
C8A 0.387(2) -0.0815(13) 0.809(3) 0.064(5) Uiso d P 0.50 1 C 0
H8C 0.425(2) -0.0976(13) 0.719(3) 0.077 Uiso calc PR 0.50 1 H 0
H8D 0.292(2) -0.1073(13) 0.820(3) 0.077 Uiso calc PR 0.50 1 H 0
C8B 0.313(3) -0.0451(17) 0.773(3) 0.078(6) Uiso d P 0.50 2 C 0
H8E 0.351(3) -0.0626(17) 0.684(3) 0.094 Uiso calc PR 0.50 2 H 0
H8F 0.209(3) -0.0614(17) 0.774(3) 0.094 Uiso calc PR 0.50 2 H 0
C9A 0.500(2) -0.1033(12) 0.934(2) 0.054(4) Uiso d P 0.50 1 C 0
H9C 0.458(2) -0.0895(12) 1.024(2) 0.065 Uiso calc PR 0.50 1 H 0
H9D 0.518(2) -0.1599(12) 0.933(2) 0.065 Uiso calc PR 0.50 1 H 0
C9B 0.400(3) -0.0820(15) 0.892(3) 0.078(6) Uiso d P 0.50 2 C 0
H9E 0.360(3) -0.0666(15) 0.982(3) 0.094 Uiso calc PR 0.50 2 H 0
H9F 0.394(3) -0.1391(15) 0.884(3) 0.094 Uiso calc PR 0.50 2 H 0
C10A 0.738(2) -0.0825(11) 1.0306(19) 0.052(4) Uiso d P 0.50 1 C 0
H10C 0.756(2) -0.1390(11) 1.0298(19) 0.062 Uiso calc PR 0.50 1 H 0
H10D 0.699(2) -0.0688(11) 1.1218(19) 0.062 Uiso calc PR 0.50 1 H 0
C10B 0.638(3) -0.0949(18) 0.997(3) 0.087(7) Uiso d P 0.50 2 C 0
H10E 0.632(3) -0.1516(18) 0.981(3) 0.105 Uiso calc PR 0.50 2 H 0
H10F 0.597(3) -0.0837(18) 1.088(3) 0.105 Uiso calc PR 0.50 2 H 0
C11A 0.882(2) -0.0383(12) 1.013(2) 0.055(4) Uiso d P 0.50 1 C 0
H11C 0.954(2) -0.0516(12) 1.091(2) 0.066 Uiso calc PR 0.50 1 H 0
H11D 0.923(2) -0.0546(12) 0.924(2) 0.066 Uiso calc PR 0.50 1 H 0
C11B 0.808(3) -0.0683(15) 1.003(3) 0.075(6) Uiso d P 0.50 2 C 0
H11E 0.862(3) -0.0905(15) 1.087(3) 0.090 Uiso calc PR 0.50 2 H 0
H11F 0.855(3) -0.0861(15) 0.919(3) 0.090 Uiso calc PR 0.50 2 H 0
C12A 0.988(2) 0.0874(15) 0.988(2) 0.054(5) Uiso d P 0.50 1 C 0
H12C 1.026(2) 0.0734(15) 0.896(2) 0.065 Uiso calc PR 0.50 1 H 0
H12D 1.066(2) 0.0759(15) 1.062(2) 0.065 Uiso calc PR 0.50 1 H 0
C12B 0.954(3) 0.0501(14) 1.005(2) 0.058(5) Uiso d P 0.50 2 C 0
H12E 0.997(3) 0.0316(14) 0.919(2) 0.069 Uiso calc PR 0.50 2 H 0
H12F 1.017(3) 0.0307(14) 1.087(2) 0.069 Uiso calc PR 0.50 2 H 0
C13A 0.954(2) 0.1757(14) 0.989(2) 0.049(4) Uiso d P 0.50 1 C 0
H13C 0.913(2) 0.1906(14) 1.078(2) 0.059 Uiso calc PR 0.50 1 H 0
H13D 1.045(2) 0.2059(14) 0.978(2) 0.059 Uiso calc PR 0.50 1 H 0
C13B 0.9545(19) 0.138(2) 1.0070(19) 0.060(4) Uiso d P 0.50 2 C 0
H13E 0.9078(19) 0.157(2) 1.0907(19) 0.072 Uiso calc PR 0.50 2 H 0
H13F 1.0565(19) 0.158(2) 1.0092(19) 0.072 Uiso calc PR 0.50 2 H 0
C14A 0.819(3) 0.2706(15) 0.884(3) 0.066(5) Uiso d P 0.50 1 C 0
H14C 0.911(3) 0.3015(15) 0.886(3) 0.080 Uiso calc PR 0.50 1 H 0
H14D 0.768(3) 0.2821(15) 0.970(3) 0.080 Uiso calc PR 0.50 1 H 0
C14B 0.875(4) 0.242(2) 0.890(3) 0.090(8) Uiso d P 0.50 2 C 0
H14E 0.857(4) 0.257(2) 0.987(3) 0.108 Uiso calc PR 0.50 2 H 0
H14F 0.976(4) 0.259(2) 0.873(3) 0.108 Uiso calc PR 0.50 2 H 0
C15A 0.717(2) 0.2912(12) 0.750(2) 0.053(4) Uiso d P 0.50 1 C 0
H15C 0.704(2) 0.3480(12) 0.741(2) 0.063 Uiso calc PR 0.50 1 H 0
H15D 0.759(2) 0.2713(12) 0.664(2) 0.063 Uiso calc PR 0.50 1 H 0
C15B 0.785(3) 0.2822(16) 0.808(4) 0.077(6) Uiso d P 0.50 2 C 0
H15E 0.826(3) 0.2848(16) 0.715(4) 0.092 Uiso calc PR 0.50 2 H 0
H15F 0.784(3) 0.3359(16) 0.845(4) 0.092 Uiso calc PR 0.50 2 H 0
C16A 0.456(2) 0.2786(9) 0.6709(15) 0.037(3) Uiso d P 0.50 1 C 0
H16C 0.484(2) 0.2688(9) 0.5741(15) 0.044 Uiso calc PR 0.50 1 H 0
H16D 0.438(2) 0.3349(9) 0.6823(15) 0.044 Uiso calc PR 0.50 1 H 0
C16B 0.541(3) 0.2924(16) 0.680(3) 0.079(6) Uiso d P 0.50 2 C 0
H16E 0.573(3) 0.2780(16) 0.587(3) 0.095 Uiso calc PR 0.50 2 H 0
H16F 0.546(3) 0.3496(16) 0.688(3) 0.095 Uiso calc PR 0.50 2 H 0
C17A 0.315(2) 0.2306(13) 0.703(2) 0.057(4) Uiso d P 0.50 1 C 0
H17C 0.286(2) 0.2431(13) 0.798(2) 0.068 Uiso calc PR 0.50 1 H 0
H17D 0.233(2) 0.2446(13) 0.635(2) 0.068 Uiso calc PR 0.50 1 H 0
C17B 0.385(3) 0.2655(12) 0.693(2) 0.052(4) Uiso d P 0.50 2 C 0
H17E 0.350(3) 0.2806(12) 0.785(2) 0.062 Uiso calc PR 0.50 2 H 0
H17F 0.318(3) 0.2890(12) 0.618(2) 0.062 Uiso calc PR 0.50 2 H 0
O1 0.8844(6) -0.0026(4) 0.6678(6) 0.058(2) Uani d . 1 . O 0
O2 0.7787(7) -0.0452(4) 0.4604(6) 0.0537(15) Uani d . 1 . O 0
H2A 0.849(7) -0.077(4) 0.464(5) 0.064 Uiso calc R 1 . H 0
O3 0.5777(7) 0.2349(4) 0.2496(7) 0.0586(15) Uani d . 1 . O 0
O5A 0.3442(15) 0.1518(14) 0.6935(19) 0.052(4) Uani d P 0.50 1 O 0
O5B 0.386(3) 0.1852(13) 0.679(2) 0.069(5) Uani d P 0.50 2 O 0
O6A 0.5705(19) 0.2512(10) 0.7737(17) 0.050(4) Uani d P 0.50 1 O 0
O6B 0.639(3) 0.2585(18) 0.786(3) 0.101(10) Uani d P 0.50 2 O 0
O7A 0.851(4) 0.1912(10) 0.877(4) 0.058(7) Uani d P 0.50 1 O 0
O7B 0.873(3) 0.1624(14) 0.881(4) 0.067(9) Uani d P 0.50 2 O 0
O8A 0.860(2) 0.0399(16) 1.010(3) 0.055(5) Uani d P 0.50 1 O 0
O8B 0.809(3) 0.0188(16) 1.011(2) 0.065(6) Uani d P 0.50 2 O 0
O9A 0.6339(19) -0.0630(8) 0.9213(16) 0.048(3) Uani d P 0.50 1 O 0
O9B 0.556(3) -0.0575(11) 0.892(2) 0.070(5) Uani d P 0.50 2 O 0
O10A 0.372(2) -0.0025(9) 0.814(2) 0.061(4) Uani d P 0.50 1 O 0
O10B 0.322(2) 0.0338(14) 0.7817(16) 0.068(5) Uani d P 0.50 2 O 0
O11 1.0322(8) -0.1021(4) 0.4085(8) 0.071(2) Uani d . 1 . O 2
O12 1.1369(10) -0.2040(6) 0.6201(13) 0.117(4) Uani d . 1 . O 2
Cl1 0.3026(3) 0.0078(2) 0.2855(3) 0.0657(7) Uani d . 1 . Cl 0
Cl2 0.2382(4) 0.2740(2) 0.2999(3) 0.0755(8) Uani d . 1 . Cl 0
Cl3 0.0365(2) 0.1228(2) 0.3641(2) 0.0692(10) Uani d . 1 . Cl 0
Pt 0.27648(2) 0.14293(3) 0.29665(2) 0.03939(10) Uani d . 1 . Pt 0
S 0.5073(2) 0.15868(11) 0.2352(2) 0.0354(5) Uani d . 1 . S 0
N 0.6377(7) 0.0737(4) 0.7347(6) 0.0374(13) Uani d . 1 . N 0
H1A 0.7279 0.0925 0.7645 0.045 Uiso d . 1 . H 0
H1B 0.6139 0.0338 0.7917 0.045 Uiso d . 1 . H 0
H1C 0.5697 0.1117 0.7377 0.045 Uiso d . 1 . H 0

loop_
_atom_type_symbol
_atom_type_description
_atom_type_scat_dispersion_real
_atom_type_scat_dispersion_imag
_atom_type_scat_source
C C 0.0033 0.0016 'International Tables Vol C Tables 4.2.6.8 and 6.1.1.4'
H H 0.0000 0.0000 'International Tables Vol C Tables 4.2.6.8 and 6.1.1.4'
O O 0.0106 0.0060 'International Tables Vol C Tables 4.2.6.8 and 6.1.1.4'
Cl Cl 0.1484 0.1585 'International Tables Vol C Tables 4.2.6.8 and 6.1.1.4'
Pt Pt -1.7033 8.3905 'International Tables Vol C Tables 4.2.6.8 and 6.1.1.4'
S S 0.1246 0.1234 'International Tables Vol C Tables 4.2.6.8 and 6.1.1.4'
N N 0.0061 0.0033 'International Tables Vol C Tables 4.2.6.8 and 6.1.1.4'

loop_
_geom_angle_atom_site_label_1
_geom_angle_atom_site_label_2
_geom_angle_atom_site_label_3
_geom_angle
_geom_angle_publ_flag
O1 C1 O2 125.6(7) y
O1 C1 C2 123.2(7) y
O2 C1 C2 111.1(6) y
N C2 C3 108.9(6) ?
N C2 C1 108.0(5) ?
C3 C2 C1 111.9(6) ?
N C2 H2 109.3(4) ?
C3 C2 H2 109.3(4) ?
C1 C2 H2 109.3(4) ?
C2 C3 C4 113.8(6) ?
C2 C3 H3A 108.8(4) ?
C4 C3 H3A 108.8(4) ?
C2 C3 H3B 108.8(4) ?
C4 C3 H3B 108.8(4) ?
H3A C3 H3B 107.7 ?
C3 C4 S 109.1(5) ?
C3 C4 H4A 109.9(4) ?
S C4 H4A 109.9(2) ?
C3 C4 H4B 109.9(4) ?
S C4 H4B 109.9(2) ?
H4A C4 H4B 108.3 ?
S C5 H5A 109.5(3) ?
S C5 H5B 109.5(3) ?
H5A C5 H5B 109.5 ?
S C5 H5C 109.5(3) ?
H5A C5 H5C 109.5 ?
H5B C5 H5C 109.5 ?
O5A C6A C7A 111.(2) ?
O5A C6A H6C 109.4(13) ?
C7A C6A H6C 109.4(12) ?
O5A C6A H6D 109.4(14) ?
C7A C6A H6D 109.4(12) ?
H6C C6A H6D 108.0 ?
O5B C6B C7B 110.(2) ?
O5B C6B H6E 109.7(12) ?
C7B C6B H6E 109.7(11) ?
O5B C6B H6F 109.7(13) ?
C7B C6B H6F 109.7(13) ?
H6E C6B H6F 108.2 ?
O10A C7A C6A 109.0(17) ?
O10A C7A H7C 109.9(10) ?
C6A C7A H7C 109.9(11) ?
O10A C7A H7D 109.9(10) ?
C6A C7A H7D 109.9(12) ?
H7C C7A H7D 108.3 ?
O10B C7B C6B 112.5(19) ?
O10B C7B H7E 109.1(11) ?
C6B C7B H7E 109.1(13) ?
O10B C7B H7F 109.1(13) ?
C6B C7B H7F 109.1(12) ?
H7E C7B H7F 107.8 ?
O10A C8A C9A 105.9(19) ?
O10A C8A H8C 110.5(13) ?
C9A C8A H8C 110.5(11) ?
O10A C8A H8D 110.5(12) ?
C9A C8A H8D 110.5(11) ?
H8C C8A H8D 108.7 ?
O10B C8B C9B 111.(2) ?
O10B C8B H8E 109.5(13) ?
C9B C8B H8E 109.5(16) ?
O10B C8B H8F 109.5(15) ?
C9B C8B H8F 109.5(15) ?
H8E C8B H8F 108.1 ?
O9A C9A C8A 110.1(17) ?
O9A C9A H9C 109.6(10) ?
C8A C9A H9C 109.6(11) ?
O9A C9A H9D 109.6(10) ?
C8A C9A H9D 109.6(11) ?
H9C C9A H9D 108.2 ?
O9B C9B C8B 110.(2) ?
O9B C9B H9E 109.7(14) ?
C8B C9B H9E 109.7(16) ?
O9B C9B H9F 109.7(13) ?
C8B C9B H9F 109.7(16) ?
H9E C9B H9F 108.2 ?
O9A C10A C11A 109.7(16) ?
O9A C10A H10C 109.7(10) ?
C11A C10A H10C 109.7(10) ?
O9A C10A H10D 109.7(11) ?
C11A C10A H10D 109.7(10) ?
H10C C10A H10D 108.2 ?
O9B C10B C11B 112.(3) ?
O9B C10B H10E 109.3(15) ?
C11B C10B H10E 109.3(14) ?
O9B C10B H10F 109.3(15) ?
C11B C10B H10F 109.3(15) ?
H10E C10B H10F 107.9 ?
O8A C11A C10A 111.5(16) ?
O8A C11A H11C 109.3(13) ?
C10A C11A H11C 109.3(10) ?
O8A C11A H11D 109.3(13) ?
C10A C11A H11D 109.3(10) ?
H11C C11A H11D 108.0 ?
O8B C11B C10B 107.(2) ?
O8B C11B H11E 110.4(13) ?
C10B C11B H11E 110.4(15) ?
O8B C11B H11F 110.4(14) ?
C10B C11B H11F 110.4(15) ?
H11E C11B H11F 108.6 ?
O8A C12A C13A 113.0(19) ?
O8A C12A H12C 109.0(14) ?
C13A C12A H12C 109.0(13) ?
O8A C12A H12D 109.0(13) ?
C13A C12A H12D 109.0(12) ?
H12C C12A H12D 107.8 ?
O8B C12B C13B 112.(2) ?
O8B C12B H12E 109.2(14) ?
C13B C12B H12E 109.2(12) ?
O8B C12B H12F 109.2(14) ?
C13B C12B H12F 109.2(11) ?
H12E C12B H12F 107.9 ?
O7A C13A C12A 107.8(19) ?
O7A C13A H13C 110.1(15) ?
C12A C13A H13C 110.1(13) ?
O7A C13A H13D 110.1(14) ?
C12A C13A H13D 110.1(11) ?
H13C C13A H13D 108.5 ?
O7B C13B C12B 107.(2) ?
O7B C13B H13E 110.4(16) ?
C12B C13B H13E 110.4(12) ?
O7B C13B H13F 110.4(16) ?
C12B C13B H13F 110.4(13) ?
H13E C13B H13F 108.6 ?
O7A C14A C15A 107.(2) ?
O7A C14A H14C 110.3(18) ?
C15A C14A H14C 110.3(12) ?
O7A C14A H14D 110.3(17) ?
C15A C14A H14D 110.3(12) ?
H14C C14A H14D 108.5 ?
C15B C14B O7B 120.(3) ?
C15B C14B H14E 108.(2) ?
O7B C14B H14E 108.(2) ?
C15B C14B H14F 107.5(19) ?
O7B C14B H14F 107.(2) ?
H14E C14B H14F 106.97(6) ?
O6A C15A C14A 104.7(16) ?
O6A C15A H15C 110.8(10) ?
C14A C15A H15C 110.8(12) ?
O6A C15A H15D 110.8(10) ?
C14A C15A H15D 110.8(12) ?
H15C C15A H15D 108.9 ?
C14B C15B O6B 120.(3) ?
C14B C15B H15E 107.(2) ?
O6B C15B H15E 107.4(19) ?
C14B C15B H15F 107.(2) ?
O6B C15B H15F 107.4(18) ?
H15E C15B H15F 107.0 ?
O6A C16A C17A 104.7(13) ?
O6A C16A H16C 110.8(9) ?
C17A C16A H16C 110.8(10) ?
O6A C16A H16D 110.8(10) ?
C17A C16A H16D 110.8(10) ?
H16C C16A H16D 108.9 ?
O6B C16B C17B 111.(2) ?
O6B C16B H16E 109.4(18) ?
C17B C16B H16E 109.4(12) ?
O6B C16B H16F 109.4(17) ?
C17B C16B H16F 109.4(12) ?
H16E C16B H16F 108.0 ?
O5A C17A C16A 110.0(17) ?
O5A C17A H17C 109.7(12) ?
C16A C17A H17C 109.7(10) ?
O5A C17A H17D 109.7(12) ?
C16A C17A H17D 109.7(9) ?
H17C C17A H17D 108.2 ?
O5B C17B C16B 106.4(19) ?
O5B C17B H17E 110.4(12) ?
C16B C17B H17E 110.4(12) ?
O5B C17B H17F 110.4(12) ?
C16B C17B H17F 110.4(12) ?
H17E C17B H17F 108.6 ?
C1 O2 H2A 109.5(4) ?
C17A O5A C6A 111.3(19) ?
C6B O5B C17B 104.4(19) ?
C16A O6A C15A 110.3(13) ?
C15B O6B C16B 122.(3) ?
C13A O7A C14A 106.(3) ?
C14B O7B C13B 104.(3) ?
C11A O8A C12A 116.(2) ?
C12B O8B C11B 112.(2) ?
C10A O9A C9A 111.3(15) ?
C10B O9B C9B 109.8(19) ?
C8A O10A C7A 107.1(17) ?
C8B O10B C7B 114.3(19) ?
S Pt Cl1 90.48(9) y
S Pt Cl2 91.76(10) y
S Pt Cl3 178.26(9) y
Cl2 Pt Cl3 89.81(12) y
Cl1 Pt Cl3 87.98(10) y
Cl2 Pt Cl1 176.65(12) y
O3 S C5 109.0(4) y
O3 S C4 106.7(4) y
C5 S C4 101.9(3) y
O3 S Pt 119.8(3) y
C5 S Pt 108.2(3) y
C4 S Pt 109.7(2) y
C2 N H1A 109.4(6) ?
C2 N H1B 109.3(6) ?
H1A N H1B 109.1(6) ?
C2 N H1C 109.7(6) ?
H1A N H1C 109.7(7) ?
H1B N H1C 109.7(6) ?

loop_
_geom_bond_atom_site_label_1
_geom_bond_atom_site_label_2
_geom_bond_site_symmetry_2
_geom_bond_distance
_geom_bond_publ_flag
C1 O1 . 1.203(9) y
C1 O2 . 1.317(9) y
C1 C2 . 1.521(10) y
C2 N . 1.484(8) y
C2 C3 . 1.517(10) y
C2 H2 . 0.99 ?
C3 C4 . 1.534(8) y
C3 H3A . 0.98 ?
C3 H3B . 0.98 ?
C4 S . 1.781(7) y
C4 H4A . 0.98 ?
C4 H4B . 0.98 ?
C5 S . 1.777(7) y
C5 H5A . 0.97 ?
C5 H5B . 0.97 ?
C5 H5C . 0.97 ?
C6A O5A . 1.38(3) ?
C6A C7A . 1.55(4) ?
C6A H6C . 0.98 ?
C6A H6D . 0.98 ?
C6B O5B . 1.34(3) ?
C6B C7B . 1.55(4) ?
C6B H6E . 0.98 ?
C6B H6F . 0.98 ?
C7A O10A . 1.47(2) ?
C7A H7C . 0.98 ?
C7A H7D . 0.98 ?
C7B O10B . 1.39(3) ?
C7B H7E . 0.98 ?
C7B H7F . 0.98 ?
C8A O10A . 1.36(3) ?
C8A C9A . 1.54(3) ?
C8A H8C . 0.98 ?
C8A H8D . 0.98 ?
C8B O10B . 1.35(4) ?
C8B C9B . 1.47(4) ?
C8B H8E . 0.98 ?
C8B H8F . 0.98 ?
C9A O9A . 1.40(3) ?
C9A H9C . 0.98 ?
C9A H9D . 0.98 ?
C9B O9B . 1.46(3) ?
C9B H9E . 0.98 ?
C9B H9F . 0.98 ?
C10A O9A . 1.39(2) ?
C10A C11A . 1.52(3) ?
C10A H10C . 0.98 ?
C10A H10D . 0.98 ?
C10B O9B . 1.36(3) ?
C10B C11B . 1.60(4) ?
C10B H10E . 0.98 ?
C10B H10F . 0.98 ?
C11A O8A . 1.35(4) ?
C11A H11C . 0.98 ?
C11A H11D . 0.98 ?
C11B O8B . 1.49(4) ?
C11B H11E . 0.98 ?
C11B H11F . 0.98 ?
C12A O8A . 1.43(2) ?
C12A C13A . 1.54(3) ?
C12A H12C . 0.98 ?
C12A H12D . 0.98 ?
C12B O8B . 1.42(3) ?
C12B C13B . 1.50(4) ?
C12B H12E . 0.98 ?
C12B H12F . 0.98 ?
C13A O7A . 1.38(4) ?
C13A H13C . 0.98 ?
C13A H13D . 0.98 ?
C13B O7B . 1.42(4) ?
C13B H13E . 0.98 ?
C13B H13F . 0.98 ?
C14A O7A . 1.39(3) ?
C14A C15A . 1.55(3) ?
C14A H14C . 0.98 ?
C14A H14D . 0.98 ?
C14B C15B . 1.28(4) ?
C14B O7B . 1.36(4) ?
C14B H14E . 0.98 ?
C14B H14F . 0.98 ?
C15A O6A . 1.52(2) ?
C15A H15C . 0.98 ?
C15A H15D . 0.98 ?
C15B O6B . 1.38(3) ?
C15B H15E . 0.98 ?
C15B H15F . 0.98 ?
C16A O6A . 1.45(2) ?
C16A C17A . 1.56(3) ?
C16A H16C . 0.98 ?
C16A H16D . 0.98 ?
C16B O6B . 1.41(4) ?
C16B C17B . 1.50(3) ?
C16B H16E . 0.98 ?
C16B H16F . 0.98 ?
C17A O5A . 1.37(4) ?
C17A H17C . 0.98 ?
C17A H17D . 0.98 ?
C17B O5B . 1.38(3) ?
C17B H17E . 0.98 ?
C17B H17F . 0.98 ?
O2 H2A . 0.83 ?
O3 S . 1.450(6) y
Cl1 Pt . 2.321(3) y
Cl2 Pt . 2.263(3) y
Cl3 Pt . 2.323(2) y
Pt S . 2.215(2) y
N H1A . 0.902(6) ?
N H1B . 0.903(7) ?
N H1C . 0.895(7) ?
O3 O12 2_756 2.966(11) y
O11 O2 . 2.561(9) y
O11 O12 . 2.768(12) y
N O5A . 2.97(2) y
N O7A . 3.03(3) y
N O9A . 2.93(2) y
N O5B . 2.98(2) y
N O7B . 2.88(3) y
N O9B . 2.81(2) y

loop_
_geom_torsion_atom_site_label_1
_geom_torsion_atom_site_label_2
_geom_torsion_atom_site_label_3
_geom_torsion_atom_site_label_4
_geom_torsion
O1 C1 C2 N -16.2(10)
O2 C1 C2 N 167.4(6)
O1 C1 C2 C3 103.6(8)
O2 C1 C2 C3 -72.8(8)
N C2 C3 C4 -173.5(5)
C1 C2 C3 C4 67.2(8)
C2 C3 C4 S 140.8(5)
O5A C6A C7A O10A 61.(2)
O5B C6B C7B O10B 60.(3)
O10A C8A C9A O9A -57.(2)
O10B C8B C9B O9B -59.(3)
O9A C10A C11A O8A 58.(2)
O9B C10B C11B O8B 53.(3)
O8A C12A C13A O7A -63.(3)
O8B C12B C13B O7B -63.(3)
O7A C14A C15A O6A 70.(2)
O7B C14B C15B O6B 43.(5)
O6A C16A C17A O5A -57.(2)
O6B C16B C17B O5B -60.(3)
C16A C17A O5A C6A -178.8(17)
C7A C6A O5A C17A 179.4(18)
C7B C6B O5B C17B 179.8(16)
C16B C17B O5B C6B 178.8(18)
C17A C16A O6A C15A 177.5(16)
C14A C15A O6A C16A 168.4(16)
C14B C15B O6B C16B -169.(3)
C17B C16B O6B C15B -171.(3)
C12A C13A O7A C14A 178.(2)
C15A C14A O7A C13A 174.(2)
C15B C14B O7B C13B -165.(3)
C12B C13B O7B C14B 179.(3)
C10A C11A O8A C12A -177.4(18)
C13A C12A O8A C11A -179.(2)
C13B C12B O8B C11B 177.7(17)
C10B C11B O8B C12B -175.(2)
C11A C10A O9A C9A 179.5(15)
C8A C9A O9A C10A -179.0(16)
C11B C10B O9B C9B -178.(2)
C8B C9B O9B C10B -177.(2)
C9A C8A O10A C7A -173.8(16)
C6A C7A O10A C8A 174.3(18)
C9B C8B O10B C7B -174.(2)
C6B C7B O10B C8B -180.(2)
C3 C4 S O3 62.4(6)
C3 C4 S C5 176.7(5)
C3 C4 S Pt -68.8(5)
Cl2 Pt S O3 15.2(3)
Cl1 Pt S O3 -167.3(3)
Cl3 Pt S O3 -140.(2)
Cl2 Pt S C5 -110.5(3)
Cl1 Pt S C5 67.0(3)
Cl3 Pt S C5 95.(3)
Cl2 Pt S C4 139.1(3)
Cl1 Pt S C4 -43.4(3)
Cl3 Pt S C4 -16.(3)
